data_7117965
loop_
_publ_author_name
'Geetha Bolla'
'Ashwini Nangia'

_publ_section_title
;
 Multicomponent ternary cocrystals of the sulfonamide group with
 pyridine-amides and lactams
;
_journal_name_full Chem.Commun.
_journal_page_first 15578
_journal_paper_doi 10.1039/C5cc06475A
_journal_volume 51
_journal_year 2015
_chemical_compound_source synthetic
_chemical_formula_moiety C7H7NO4S,C5H9NO
_chemical_formula_sum 'C12 H16 N2 O5 S'
_chemical_formula_weight 300.33
_chemical_melting_point 403
_chemical_name_common 'Sulfonamide benzoic acid; valerolactam'
_chemical_name_systematic 'Sulfonamide benzoic acid; valerolactam'
_space_group_IT_number 2
_symmetry_cell_setting triclinic
_symmetry_space_group_name_Hall '-P 1'
_symmetry_space_group_name_H-M 'P -1'
_atom_sites_solution_hydrogens geom
_atom_sites_solution_primary direct
_atom_sites_solution_secondary difmap
_audit_creation_method SHELXL-97
_audit_update_record
;
2015-07-22 deposited with the CCDC.
2015-08-27 downloaded from the CCDC.
;
_cell_angle_alpha 112.237(7)
_cell_angle_beta 106.403(6)
_cell_angle_gamma 95.743(5)
_cell_formula_units_Z 2
_cell_length_a 8.2121(5)
_cell_length_b 9.3439(6)
_cell_length_c 10.6539(8)
_cell_measurement_reflns_used 2537
_cell_measurement_temperature 298(2)
_cell_measurement_theta_max 72.0060
_cell_measurement_theta_min 2.245
_cell_volume 705.92(10)
_computing_structure_refinement 'SHELXL-97 (Sheldrick, 1997)'
_computing_structure_solution 'SHELXS-97 (Sheldrick, 1990)'
_diffrn_ambient_temperature 298(2)
_diffrn_measured_fraction_theta_full 0.996
_diffrn_measured_fraction_theta_max 0.996
_diffrn_measurement_device_type 'Xcalibur, Eos, Gemini'
_diffrn_measurement_method '\w scans'
_diffrn_radiation_monochromator graphite
_diffrn_radiation_source 'fine-focus sealed tube'
_diffrn_radiation_type CuK\a
_diffrn_radiation_wavelength 1.54184
_diffrn_reflns_av_R_equivalents 0.0234
_diffrn_reflns_av_sigmaI/netI 0.0238
_diffrn_reflns_limit_h_max 8
_diffrn_reflns_limit_h_min -9
_diffrn_reflns_limit_k_max 11
_diffrn_reflns_limit_k_min -10
_diffrn_reflns_limit_l_max 11
_diffrn_reflns_limit_l_min -12
_diffrn_reflns_number 4110
_diffrn_reflns_theta_full 67.08
_diffrn_reflns_theta_max 67.08
_diffrn_reflns_theta_min 4.78
_exptl_absorpt_coefficient_mu 2.245
_exptl_absorpt_correction_T_max 1.00000
_exptl_absorpt_correction_T_min 0.40976
_exptl_absorpt_correction_type multi-scan
_exptl_crystal_colour COLORLES
_exptl_crystal_density_diffrn 1.413
_exptl_crystal_density_method 'not measured'
_exptl_crystal_description PLATE
_exptl_crystal_F_000 316
_exptl_crystal_recrystallization_method 'Re-crystallisation from solvent: EtOAC, THF'
_exptl_crystal_size_max 0.20
_exptl_crystal_size_mid 0.18
_exptl_crystal_size_min 0.18
_refine_diff_density_max 0.325
_refine_diff_density_min -0.589
_refine_diff_density_rms 0.126
_refine_ls_extinction_method none
_refine_ls_goodness_of_fit_ref 1.059
_refine_ls_hydrogen_treatment mixed
_refine_ls_matrix_type full
_refine_ls_number_parameters 197
_refine_ls_number_reflns 2520
_refine_ls_number_restraints 0
_refine_ls_restrained_S_all 1.059
_refine_ls_R_factor_all 0.0571
_refine_ls_R_factor_gt 0.0553
_refine_ls_shift/su_max 0.000
_refine_ls_shift/su_mean 0.000
_refine_ls_structure_factor_coef Fsqd
_refine_ls_weighting_details 'calc w=1/[\s^2^(Fo^2^)+(0.1113P)^2^+0.1521P] where P=(Fo^2^+2Fc^2^)/3'
_refine_ls_weighting_scheme calc
_refine_ls_wR_factor_gt 0.1518
_refine_ls_wR_factor_ref 0.1543
_reflns_number_gt 2331
_reflns_number_total 2520
_reflns_threshold_expression >2sigma(I)
_cod_data_source_file c5cc06475a2.cif
_cod_data_source_block SMBAVLM11
_cod_original_cell_volume 705.92(8)
_cod_database_code 7117965

loop_
_symmetry_equiv_pos_as_xyz
'x, y, z'
'-x, -y, -z'

loop_
_atom_site_label
_atom_site_type_symbol
_atom_site_fract_x
_atom_site_fract_y
_atom_site_fract_z
_atom_site_U_iso_or_equiv
_atom_site_adp_type
_atom_site_occupancy
_atom_site_symmetry_multiplicity
_atom_site_calc_flag
_atom_site_refinement_flags
_atom_site_disorder_assembly
_atom_site_disorder_group
S1 S 0.21057(6) 0.72830(6) 0.16087(5) 0.0410(2) Uani 1 1 d . . .
O5 O 0.6473(2) 0.68009(19) 0.16475(16) 0.0476(4) Uani 1 1 d . . .
O4 O 0.2559(2) 0.4112(2) 0.63151(19) 0.0572(5) Uani 1 1 d . . .
O1 O 0.3188(2) 0.88234(19) 0.21183(19) 0.0592(5) Uani 1 1 d . . .
O2 O 0.0250(2) 0.7025(2) 0.09921(19) 0.0542(4) Uani 1 1 d . . .
O3 O 0.4941(2) 0.6068(2) 0.76214(17) 0.0626(5) Uani 1 1 d . . .
N2 N 0.6776(3) 0.8321(2) 0.0516(2) 0.0443(4) Uani 1 1 d . . .
C4 C 0.3230(3) 0.5875(2) 0.5342(2) 0.0388(5) Uani 1 1 d . . .
N1 N 0.2694(3) 0.6058(3) 0.0402(2) 0.0481(5) Uani 1 1 d . . .
C7 C 0.3670(3) 0.5381(3) 0.6550(2) 0.0414(5) Uani 1 1 d . . .
C8 C 0.7141(3) 0.8098(2) 0.1702(2) 0.0391(5) Uani 1 1 d . . .
C6 C 0.1399(3) 0.5501(3) 0.2999(3) 0.0563(6) Uani 1 1 d . . .
H6 H 0.0407 0.4949 0.2180 0.068 Uiso 1 1 calc R . .
C2 C 0.3995(3) 0.7608(2) 0.4311(2) 0.0450(5) Uani 1 1 d . . .
H2 H 0.4743 0.8467 0.4373 0.054 Uiso 1 1 calc R . .
C3 C 0.4338(3) 0.7153(2) 0.5437(2) 0.0456(5) Uani 1 1 d . . .
H3 H 0.5321 0.7713 0.6262 0.055 Uiso 1 1 calc R . .
C1 C 0.2527(3) 0.6769(2) 0.3095(2) 0.0388(5) Uani 1 1 d . . .
C5 C 0.1755(3) 0.5063(3) 0.4120(3) 0.0549(6) Uani 1 1 d . . .
H5 H 0.0997 0.4211 0.4060 0.066 Uiso 1 1 calc R . .
C9 C 0.8295(4) 0.9418(3) 0.3102(3) 0.0598(7) Uani 1 1 d . . .
H9A H 0.9129 0.8986 0.3615 0.072 Uiso 1 1 calc R . .
H9B H 0.7586 0.9834 0.3684 0.072 Uiso 1 1 calc R . .
C10 C 0.9288(5) 1.0777(3) 0.2980(3) 0.0824(10) Uani 1 1 d . . .
H10A H 0.9655 1.1715 0.3893 0.099 Uiso 1 1 calc R . .
H10B H 1.0327 1.0507 0.2782 0.099 Uiso 1 1 calc R . .
C12 C 0.7540(4) 0.9709(3) 0.0388(3) 0.0634(7) Uani 1 1 d . . .
H12A H 0.6670 0.9919 -0.0311 0.076 Uiso 1 1 calc R . .
H12B H 0.8498 0.9495 0.0035 0.076 Uiso 1 1 calc R . .
C11 C 0.8196(6) 1.1140(4) 0.1803(4) 0.0907(11) Uani 1 1 d . . .
H11A H 0.7214 1.1506 0.2045 0.109 Uiso 1 1 calc R . .
H11B H 0.8886 1.1986 0.1724 0.109 Uiso 1 1 calc R . .
H1A H 0.368(4) 0.614(3) 0.064(3) 0.044(7) Uiso 1 1 d . . .
H1B H 0.205(4) 0.509(4) -0.003(3) 0.050(7) Uiso 1 1 d . . .
H2A H 0.614(3) 0.754(3) -0.027(3) 0.050(7) Uiso 1 1 d . . .
H4A H 0.293(5) 0.384(5) 0.700(5) 0.110(14) Uiso 1 1 d . . .

loop_
_atom_site_aniso_label
_atom_site_aniso_U_11
_atom_site_aniso_U_22
_atom_site_aniso_U_33
_atom_site_aniso_U_23
_atom_site_aniso_U_13
_atom_site_aniso_U_12
S1 0.0455(4) 0.0375(3) 0.0437(3) 0.0239(2) 0.0114(2) 0.0103(2)
O5 0.0504(8) 0.0475(9) 0.0448(8) 0.0269(7) 0.0086(7) 0.0049(7)
O4 0.0562(10) 0.0631(11) 0.0500(10) 0.0369(9) 0.0033(8) -0.0027(8)
O1 0.0764(12) 0.0406(9) 0.0594(10) 0.0291(8) 0.0146(9) 0.0040(8)
O2 0.0502(9) 0.0605(10) 0.0613(10) 0.0370(8) 0.0149(7) 0.0207(8)
O3 0.0730(12) 0.0581(10) 0.0364(9) 0.0186(7) -0.0019(8) -0.0022(8)
N2 0.0508(10) 0.0439(10) 0.0342(9) 0.0194(8) 0.0072(8) 0.0047(8)
C4 0.0434(11) 0.0358(10) 0.0346(10) 0.0136(8) 0.0121(8) 0.0086(8)
N1 0.0440(11) 0.0553(13) 0.0444(10) 0.0238(9) 0.0108(8) 0.0112(9)
C7 0.0469(11) 0.0401(11) 0.0324(10) 0.0133(8) 0.0098(9) 0.0105(9)
C8 0.0413(10) 0.0407(10) 0.0360(10) 0.0179(8) 0.0116(8) 0.0119(8)
C6 0.0504(13) 0.0567(14) 0.0481(13) 0.0300(11) -0.0055(10) -0.0093(10)
C2 0.0508(12) 0.0336(10) 0.0437(11) 0.0154(9) 0.0112(9) 0.0003(9)
C3 0.0493(12) 0.0369(11) 0.0347(10) 0.0093(8) 0.0038(9) -0.0008(9)
C1 0.0461(11) 0.0343(10) 0.0366(10) 0.0171(8) 0.0120(8) 0.0101(8)
C5 0.0519(13) 0.0558(14) 0.0466(12) 0.0285(11) 0.0010(10) -0.0105(11)
C9 0.0810(18) 0.0483(13) 0.0357(11) 0.0141(10) 0.0078(11) 0.0062(12)
C10 0.104(2) 0.0430(14) 0.0620(17) 0.0167(13) -0.0070(16) -0.0133(14)
C12 0.0834(19) 0.0566(15) 0.0566(15) 0.0366(12) 0.0197(13) 0.0066(13)
C11 0.135(3) 0.0448(15) 0.073(2) 0.0280(14) 0.0120(19) 0.0012(17)

loop_
_atom_type_symbol
_atom_type_description
_atom_type_scat_dispersion_real
_atom_type_scat_dispersion_imag
_atom_type_scat_source
C C 0.0181 0.0091 'International Tables Vol C Tables 4.2.6.8 and 6.1.1.4'
H H 0.0000 0.0000 'International Tables Vol C Tables 4.2.6.8 and 6.1.1.4'
N N 0.0311 0.0180 'International Tables Vol C Tables 4.2.6.8 and 6.1.1.4'
O O 0.0492 0.0322 'International Tables Vol C Tables 4.2.6.8 and 6.1.1.4'
S S 0.3331 0.5567 'International Tables Vol C Tables 4.2.6.8 and 6.1.1.4'

loop_
_geom_angle_atom_site_label_1
_geom_angle_atom_site_label_2
_geom_angle_atom_site_label_3
_geom_angle
_geom_angle_site_symmetry_1
_geom_angle_site_symmetry_3
O1 S1 O2 119.64(10) . .
O1 S1 N1 107.91(12) . .
O2 S1 N1 106.37(11) . .
O1 S1 C1 107.10(10) . .
O2 S1 C1 107.02(10) . .
N1 S1 C1 108.41(10) . .
C8 N2 C12 126.0(2) . .
C3 C4 C5 119.50(19) . .
C3 C4 C7 119.08(18) . .
C5 C4 C7 121.4(2) . .
O3 C7 O4 123.7(2) . .
O3 C7 C4 122.6(2) . .
O4 C7 C4 113.67(18) . .
O5 C8 N2 119.68(19) . .
O5 C8 C9 121.03(19) . .
N2 C8 C9 119.3(2) . .
C5 C6 C1 119.4(2) . .
C1 C2 C3 119.1(2) . .
C4 C3 C2 120.41(19) . .
C2 C1 C6 120.86(19) . .
C2 C1 S1 119.89(16) . .
C6 C1 S1 119.23(16) . .
C6 C5 C4 120.7(2) . .
C8 C9 C10 115.3(2) . .
C11 C10 C9 111.4(3) . .
N2 C12 C11 111.5(2) . .
C12 C11 C10 111.2(3) . .

loop_
_geom_bond_atom_site_label_1
_geom_bond_atom_site_label_2
_geom_bond_distance
_geom_bond_site_symmetry_2
S1 O1 1.4268(17) .
S1 O2 1.4331(17) .
S1 N1 1.595(2) .
S1 C1 1.777(2) .
O5 C8 1.252(3) .
O4 C7 1.316(3) .
O3 C7 1.201(3) .
N2 C8 1.315(3) .
N2 C12 1.454(3) .
C4 C3 1.380(3) .
C4 C5 1.384(3) .
C4 C7 1.491(3) .
C8 C9 1.490(3) .
C6 C5 1.370(3) .
C6 C1 1.381(3) .
C2 C1 1.380(3) .
C2 C3 1.384(3) .
C9 C10 1.507(4) .
C10 C11 1.497(5) .
C12 C11 1.490(4) .
